data_1505687
loop_
_publ_author_name
'Vock, Carsten A.'
'Scolaro, Claudine'
'Phillips, Andrew D.'
'Scopelliti, Rosario'
'Sava, Gianni'
'Dyson, Paul J.'

_publ_section_title
;
 Synthesis, characterization, and in vitro evaluation of novel
 ruthenium(II) eta6-arene imidazole complexes.
;
_journal_issue 18
_journal_name_full 'Journal of medicinal chemistry'
_journal_page_first 5552
_journal_page_last 5561
_journal_paper_doi 10.1021/jm060495o
_journal_volume 49
_journal_year 2006
_chemical_formula_moiety 'C24 H20 B, C12 H14 Cl N4 Ru '
_chemical_formula_sum 'C36 H34 B Cl N4 Ru'
_chemical_formula_weight 670.00
_chemical_name_systematic
;
?
;
_space_group_IT_number 14
_symmetry_cell_setting monoclinic
_symmetry_Int_Tables_number 14
_symmetry_space_group_name_Hall '-P 2yn'
_symmetry_space_group_name_H-M 'P 1 21/n 1'
_atom_sites_solution_hydrogens geom
_atom_sites_solution_primary direct
_atom_sites_solution_secondary difmap
_audit_creation_method SHELXL-97
_cell_angle_alpha 90.00
_cell_angle_beta 104.039(9)
_cell_angle_gamma 90.00
_cell_formula_units_Z 4
_cell_length_a 13.3895(17)
_cell_length_b 12.5339(9)
_cell_length_c 18.671(2)
_cell_measurement_reflns_used 155
_cell_measurement_temperature 100(2)
_cell_measurement_theta_max 21.510
_cell_measurement_theta_min 3.631
_cell_volume 3039.8(6)
_computing_cell_refinement 'Dirax/lsq (Duisenberg & Schreurs, 1989-2000)''
_computing_data_collection 'Bruker XSCANS'
_computing_data_reduction 'EvalCCD (Duisenberg & Schreurs 1990-2000)'
_computing_molecular_graphics 'SHELXTL 5, XP (Sheldrick, 1994)'
_computing_publication_material 'SHELXL-97 (Sheldrick, 1997)'
_computing_structure_refinement 'SHELXL-97 (Sheldrick, 1997)'
_computing_structure_solution 'SHELXS-97 (Sheldrick, 1990)'
_diffrn_ambient_temperature 100(2)
_diffrn_detector_area_resol_mean 9
_diffrn_measured_fraction_theta_full 0.993
_diffrn_measured_fraction_theta_max 0.982
_diffrn_measurement_device_type 'Apex II CCD'
_diffrn_measurement_method 'phi and omega scans'
_diffrn_radiation_monochromator graphite
_diffrn_radiation_source 'fine-focus sealed tube'
_diffrn_radiation_type MoK\a
_diffrn_radiation_wavelength 0.71073
_diffrn_reflns_av_R_equivalents 0.0625
_diffrn_reflns_av_sigmaI/netI 0.0569
_diffrn_reflns_limit_h_max 17
_diffrn_reflns_limit_h_min -17
_diffrn_reflns_limit_k_max 16
_diffrn_reflns_limit_k_min -15
_diffrn_reflns_limit_l_max 24
_diffrn_reflns_limit_l_min -24
_diffrn_reflns_number 33942
_diffrn_reflns_theta_full 25.00
_diffrn_reflns_theta_max 27.50
_diffrn_reflns_theta_min 1.69
_diffrn_standards_decay_% 0
_exptl_absorpt_coefficient_mu 0.637
_exptl_absorpt_correction_T_max 0.8469
_exptl_absorpt_correction_T_min 0.7803
_exptl_absorpt_correction_type multi-scan
_exptl_absorpt_process_details
;
SADABS 2.03 (Bruker, 2001)
R.H. Blessing, Acta Cryst. (1995), a51, 33-38
;
_exptl_crystal_colour yellow-orange
_exptl_crystal_density_diffrn 1.464
_exptl_crystal_density_method 'not measured'
_exptl_crystal_description block
_exptl_crystal_F_000 1376
_exptl_crystal_size_max 0.41
_exptl_crystal_size_mid 0.29
_exptl_crystal_size_min 0.27
_refine_diff_density_max 0.834
_refine_diff_density_min -0.738
_refine_diff_density_rms 0.274
_refine_ls_extinction_coef 0.0060(5)
_refine_ls_extinction_expression Fc^*^=kFc[1+0.001xFc^2^\l^3^/sin(2\q)]^-1/4^
_refine_ls_extinction_method SHELXL
_refine_ls_goodness_of_fit_ref 1.260
_refine_ls_hydrogen_treatment constr
_refine_ls_matrix_type full
_refine_ls_number_parameters 389
_refine_ls_number_reflns 6865
_refine_ls_number_restraints 0
_refine_ls_restrained_S_all 1.260
_refine_ls_R_factor_all 0.0762
_refine_ls_R_factor_gt 0.0473
_refine_ls_shift/su_max 0.001
_refine_ls_shift/su_mean 0.000
_refine_ls_structure_factor_coef Fsqd
_refine_ls_weighting_details 'calc w=1/[\s^2^(Fo^2^)+(0.0614P)^2^+1.2642P] where P=(Fo^2^+2Fc^2^)/3'
_refine_ls_weighting_scheme calc
_refine_ls_wR_factor_gt 0.1055
_refine_ls_wR_factor_ref 0.1367
_reflns_number_gt 5221
_reflns_number_total 6865
_reflns_threshold_expression I>2/s(I)
_cod_data_source_file jm060495osi20060630_043159.cif
_cod_data_source_block pd345
_cod_depositor_comments
;
The following automatic conversions were performed:

'_symmetry_cell_setting' value 'Monoclinic' changed to 'monoclinic'
according to /home/saulius/struct/CIF-dictionaries/cif_core.dic
dictionary named 'cif_core.dic' version 2.4.1 from 2010-06-29.

Automatic conversion script
Id: cif_fix_values 1715 2011-07-08 13:25:40Z adriana 
;
_cod_original_cell_volume 3039.9(6)
_cod_original_sg_symbol_H-M 'P 2 1 / n'
_cod_database_code 1505687

loop_
_symmetry_equiv_pos_as_xyz
'x, y, z'
'-x+1/2, y+1/2, -z+1/2'
'-x, -y, -z'
'x-1/2, -y-1/2, z-1/2'

loop_
_atom_site_label
_atom_site_type_symbol
_atom_site_fract_x
_atom_site_fract_y
_atom_site_fract_z
_atom_site_U_iso_or_equiv
_atom_site_adp_type
_atom_site_occupancy
_atom_site_symmetry_multiplicity
_atom_site_calc_flag
_atom_site_refinement_flags
Ru1 Ru 0.63492(3) 0.27437(2) 0.509649(18) 0.01359(12) Uani 1 1 d .
Cl1 Cl 0.60954(8) 0.44212(7) 0.44502(6) 0.0210(2) Uani 1 1 d .
N1 N 0.6907(3) 0.2186(2) 0.41933(19) 0.0148(7) Uani 1 1 d .
C1 C 0.2015(3) 0.7150(3) -0.1173(2) 0.0200(9) Uani 1 1 d .
H1A H 0.1610 0.7167 -0.1667 0.024 Uiso 1 1 calc R
C2 C 0.5715(3) 0.4990(3) 0.2424(2) 0.0189(9) Uani 1 1 d .
H2A H 0.6020 0.4901 0.2936 0.023 Uiso 1 1 calc R
C3 C 0.2910(3) 0.7110(3) 0.1641(2) 0.0185(9) Uani 1 1 d .
C4 C 0.5569(3) 0.9408(3) 0.2325(2) 0.0199(9) Uani 1 1 d .
H4A H 0.5614 0.9805 0.2765 0.024 Uiso 1 1 calc R
C5 C 0.4776(3) 0.8675(3) 0.2091(2) 0.0171(8) Uani 1 1 d .
H5A H 0.4292 0.8575 0.2382 0.020 Uiso 1 1 calc R
C6 C 0.5041(3) 0.5833(3) 0.2180(2) 0.0177(9) Uani 1 1 d .
H6A H 0.4904 0.6317 0.2536 0.021 Uiso 1 1 calc R
N2 N 0.7881(3) 0.3251(2) 0.55370(19) 0.0161(7) Uani 1 1 d .
C7 C 0.3231(3) 0.7102(3) 0.0314(2) 0.0127(8) Uani 1 1 d .
C8 C 0.5485(3) 0.4412(3) 0.1164(2) 0.0195(9) Uani 1 1 d .
H8A H 0.5637 0.3932 0.0811 0.023 Uiso 1 1 calc R
N3 N 0.9247(3) 0.4274(3) 0.5881(2) 0.0262(9) Uani 1 1 d .
H3A H 0.9633 0.4850 0.5965 0.031 Uiso 1 1 calc R
C9 C 0.6521(3) 0.2450(3) 0.3460(2) 0.0187(9) Uani 1 1 d .
H9A H 0.5959 0.2917 0.3276 0.022 Uiso 1 1 calc R
C10 C 0.5412(3) 0.8266(3) 0.1032(2) 0.0142(8) Uani 1 1 d .
H10A H 0.5366 0.7884 0.0586 0.017 Uiso 1 1 calc R
N4 N 0.7798(3) 0.1342(3) 0.3525(2) 0.0217(8) Uani 1 1 d .
H4B H 0.8261 0.0925 0.3406 0.026 Uiso 1 1 calc R
C11 C 0.4552(3) 0.6005(3) 0.1431(2) 0.0141(8) Uani 1 1 d .
C12 C 0.4800(3) 0.5265(3) 0.0933(2) 0.0172(8) Uani 1 1 d .
H12A H 0.4492 0.5345 0.0421 0.021 Uiso 1 1 calc R
C13 C 0.6297(3) 0.9559(3) 0.1914(2) 0.0206(9) Uani 1 1 d .
H13A H 0.6848 1.0048 0.2077 0.025 Uiso 1 1 calc R
C14 C 0.8739(3) 0.2619(3) 0.5819(2) 0.0208(9) Uani 1 1 d .
H14A H 0.8737 0.1864 0.5859 0.025 Uiso 1 1 calc R
C15 C 0.3212(3) 0.7992(3) -0.0146(2) 0.0178(9) Uani 1 1 d .
H15A H 0.3622 0.8595 0.0044 0.021 Uiso 1 1 calc R
C16 C 0.2602(3) 0.6246(3) -0.0009(2) 0.0163(8) Uani 1 1 d .
H16A H 0.2571 0.5634 0.0285 0.020 Uiso 1 1 calc R
C17 C 0.5939(3) 0.4275(3) 0.1909(2) 0.0204(9) Uani 1 1 d .
H17A H 0.6400 0.3699 0.2068 0.024 Uiso 1 1 calc R
C18 C 0.1199(4) 0.7160(5) 0.2299(3) 0.0440(15) Uani 1 1 d .
H18A H 0.0627 0.7176 0.2516 0.053 Uiso 1 1 calc R
C19 C 0.6181(4) 0.2422(3) 0.6215(3) 0.0233(9) Uani 1 1 d .
H19A H 0.6616 0.2604 0.6681 0.028 Uiso 1 1 calc R
C20 C 0.6211(3) 0.8988(3) 0.1262(2) 0.0190(9) Uani 1 1 d .
H20A H 0.6700 0.9092 0.0974 0.023 Uiso 1 1 calc R
C21 C 0.2021(3) 0.6250(3) -0.0739(2) 0.0191(9) Uani 1 1 d .
H21A H 0.1631 0.5639 -0.0937 0.023 Uiso 1 1 calc R
B1 B 0.3826(4) 0.7082(3) 0.1193(3) 0.0138(9) Uani 1 1 d .
C22 C 0.9582(3) 0.3254(3) 0.6028(2) 0.0228(9) Uani 1 1 d .
H22A H 1.0269 0.3030 0.6236 0.027 Uiso 1 1 calc R
C23 C 0.5395(4) 0.3131(3) 0.5866(3) 0.0245(10) Uani 1 1 d .
H23A H 0.5302 0.3789 0.6094 0.029 Uiso 1 1 calc R
C24 C 0.4664(3) 0.8076(3) 0.1436(2) 0.0149(8) Uani 1 1 d .
C25 C 0.7074(3) 0.1935(3) 0.3042(3) 0.0217(9) Uani 1 1 d .
H25A H 0.6977 0.1977 0.2521 0.026 Uiso 1 1 calc R
C26 C 0.7681(4) 0.1507(3) 0.4207(3) 0.0223(9) Uani 1 1 d .
H26A H 0.8091 0.1186 0.4640 0.027 Uiso 1 1 calc R
C27 C 0.2571(3) 0.6200(4) 0.1960(2) 0.0240(10) Uani 1 1 d .
H27A H 0.2924 0.5545 0.1951 0.029 Uiso 1 1 calc R
C28 C 0.2611(3) 0.8026(3) -0.0875(2) 0.0207(9) Uani 1 1 d .
H28A H 0.2611 0.8649 -0.1165 0.025 Uiso 1 1 calc R
C29 C 0.2333(3) 0.8045(4) 0.1663(3) 0.0255(10) Uani 1 1 d .
H29A H 0.2518 0.8677 0.1446 0.031 Uiso 1 1 calc R
C30 C 0.6328(4) 0.1439(3) 0.5876(3) 0.0255(10) Uani 1 1 d .
H30A H 0.6851 0.0958 0.6116 0.031 Uiso 1 1 calc R
C31 C 0.5688(4) 0.1188(3) 0.5182(3) 0.0260(10) Uani 1 1 d .
H31A H 0.5801 0.0543 0.4946 0.031 Uiso 1 1 calc R
C32 C 0.1498(4) 0.8079(5) 0.1992(3) 0.0368(13) Uani 1 1 d .
H32A H 0.1138 0.8729 0.2004 0.044 Uiso 1 1 calc R
C33 C 0.8228(4) 0.4252(3) 0.5587(2) 0.0231(10) Uani 1 1 d .
H33A H 0.7813 0.4864 0.5435 0.028 Uiso 1 1 calc R
C34 C 0.1735(4) 0.6226(5) 0.2288(3) 0.0352(12) Uani 1 1 d .
H34A H 0.1538 0.5598 0.2502 0.042 Uiso 1 1 calc R
C35 C 0.4871(4) 0.1879(4) 0.4823(3) 0.0259(10) Uani 1 1 d .
H35A H 0.4425 0.1688 0.4363 0.031 Uiso 1 1 calc R
C36 C 0.4743(4) 0.2850(4) 0.5169(3) 0.0280(11) Uani 1 1 d .
H36A H 0.4213 0.3326 0.4934 0.034 Uiso 1 1 calc R

loop_
_atom_site_aniso_label
_atom_site_aniso_U_11
_atom_site_aniso_U_22
_atom_site_aniso_U_33
_atom_site_aniso_U_23
_atom_site_aniso_U_13
_atom_site_aniso_U_12
Ru1 0.01338(19) 0.01337(16) 0.01466(19) 0.00117(13) 0.00466(12) 0.00016(12)
Cl1 0.0266(6) 0.0161(4) 0.0217(6) 0.0034(4) 0.0084(5) 0.0049(4)
N1 0.0107(17) 0.0158(15) 0.0178(19) -0.0016(14) 0.0031(14) 0.0000(13)
C1 0.015(2) 0.029(2) 0.015(2) 0.0003(17) 0.0015(17) 0.0050(17)
C2 0.017(2) 0.0238(19) 0.014(2) 0.0057(17) -0.0003(17) -0.0030(16)
C3 0.014(2) 0.030(2) 0.011(2) -0.0033(17) 0.0026(16) -0.0023(16)
C4 0.024(2) 0.0183(18) 0.014(2) -0.0015(16) -0.0029(18) 0.0016(16)
C5 0.016(2) 0.0156(17) 0.018(2) 0.0018(16) 0.0022(17) 0.0007(15)
C6 0.020(2) 0.0182(17) 0.016(2) 0.0005(16) 0.0070(18) -0.0030(16)
N2 0.0167(19) 0.0176(15) 0.0141(18) -0.0010(13) 0.0041(15) -0.0041(13)
C7 0.0107(19) 0.0168(17) 0.011(2) -0.0015(15) 0.0032(15) 0.0021(14)
C8 0.022(2) 0.0156(17) 0.021(2) 0.0008(16) 0.0052(19) -0.0026(16)
N3 0.025(2) 0.0257(18) 0.025(2) -0.0055(16) 0.0006(17) -0.0118(16)
C9 0.017(2) 0.0211(18) 0.016(2) -0.0021(16) 0.0012(17) 0.0029(16)
C10 0.015(2) 0.0161(17) 0.010(2) 0.0022(15) 0.0016(16) 0.0024(15)
N4 0.022(2) 0.0214(16) 0.023(2) -0.0038(15) 0.0067(16) 0.0029(15)
C11 0.012(2) 0.0164(17) 0.012(2) 0.0009(15) 0.0008(16) -0.0044(15)
C12 0.018(2) 0.0188(18) 0.014(2) -0.0018(16) 0.0015(17) -0.0047(16)
C13 0.012(2) 0.0174(17) 0.026(3) 0.0022(17) -0.0087(18) -0.0029(15)
C14 0.019(2) 0.0226(19) 0.021(2) -0.0007(17) 0.0051(18) -0.0014(17)
C15 0.018(2) 0.0136(16) 0.022(2) -0.0021(16) 0.0053(18) 0.0000(15)
C16 0.013(2) 0.0215(18) 0.014(2) 0.0006(16) 0.0030(17) -0.0002(16)
C17 0.023(2) 0.0183(18) 0.019(2) 0.0073(17) 0.0035(19) 0.0035(16)
C18 0.013(2) 0.100(5) 0.019(3) 0.007(3) 0.003(2) 0.001(3)
C19 0.024(2) 0.032(2) 0.015(2) 0.0030(18) 0.0069(19) -0.0058(18)
C20 0.013(2) 0.0179(18) 0.026(3) 0.0034(17) 0.0044(18) 0.0031(15)
C21 0.014(2) 0.0216(18) 0.019(2) -0.0049(17) -0.0008(17) -0.0024(16)
B1 0.014(2) 0.0146(18) 0.013(2) -0.0005(16) 0.0055(18) -0.0008(16)
C22 0.015(2) 0.033(2) 0.019(2) -0.0029(19) 0.0023(18) -0.0041(18)
C23 0.030(3) 0.0237(19) 0.026(3) -0.0008(19) 0.019(2) 0.0004(19)
C24 0.009(2) 0.0183(17) 0.017(2) -0.0002(16) 0.0017(16) 0.0011(15)
C25 0.022(2) 0.0218(18) 0.021(2) -0.0046(17) 0.0052(19) -0.0001(17)
C26 0.026(3) 0.0200(19) 0.021(2) 0.0002(17) 0.005(2) 0.0051(17)
C27 0.019(2) 0.038(2) 0.014(2) 0.0000(19) 0.0014(18) -0.0075(19)
C28 0.024(2) 0.0203(18) 0.017(2) 0.0032(17) 0.0046(19) 0.0048(17)
C29 0.015(2) 0.039(2) 0.021(2) -0.005(2) 0.0033(19) 0.0033(19)
C30 0.022(3) 0.023(2) 0.034(3) 0.0129(19) 0.010(2) 0.0015(17)
C31 0.028(3) 0.0193(19) 0.036(3) -0.0004(19) 0.019(2) -0.0086(18)
C32 0.020(3) 0.070(3) 0.019(3) -0.007(2) 0.003(2) 0.017(2)
C33 0.030(3) 0.0186(18) 0.020(2) -0.0018(17) 0.004(2) -0.0041(17)
C34 0.018(3) 0.070(3) 0.015(3) 0.007(2) 0.0003(19) -0.012(2)
C35 0.019(2) 0.038(2) 0.021(3) -0.002(2) 0.005(2) -0.014(2)
C36 0.013(2) 0.039(2) 0.035(3) 0.008(2) 0.011(2) 0.0051(19)

loop_
_atom_type_symbol
_atom_type_description
_atom_type_scat_dispersion_real
_atom_type_scat_dispersion_imag
_atom_type_scat_source
C C 0.0033 0.0016 'International Tables Vol C Tables 4.2.6.8 and 6.1.1.4'
H H 0.0000 0.0000 'International Tables Vol C Tables 4.2.6.8 and 6.1.1.4'
B B 0.0013 0.0007 'International Tables Vol C Tables 4.2.6.8 and 6.1.1.4'
N N 0.0061 0.0033 'International Tables Vol C Tables 4.2.6.8 and 6.1.1.4'
Cl Cl 0.1484 0.1585 'International Tables Vol C Tables 4.2.6.8 and 6.1.1.4'
Ru Ru -1.2594 0.8363 'International Tables Vol C Tables 4.2.6.8 and 6.1.1.4'

loop_
_geom_angle_atom_site_label_1
_geom_angle_atom_site_label_2
_geom_angle_atom_site_label_3
_geom_angle
N2 Ru1 N1 85.00(13)
N2 Ru1 C31 128.20(16)
N1 Ru1 C31 89.49(14)
N2 Ru1 C19 89.95(15)
N1 Ru1 C19 146.55(14)
C31 Ru1 C19 68.01(17)
N2 Ru1 C36 146.28(16)
N1 Ru1 C36 127.53(17)
C31 Ru1 C36 67.95(17)
C19 Ru1 C36 67.83(18)
N2 Ru1 C30 97.69(15)
N1 Ru1 C30 110.24(14)
C31 Ru1 C30 37.62(18)
C19 Ru1 C30 37.79(16)
C36 Ru1 C30 80.38(17)
N2 Ru1 C23 110.02(16)
N1 Ru1 C23 164.96(16)
C31 Ru1 C23 80.64(16)
C19 Ru1 C23 37.46(17)
C36 Ru1 C23 37.90(18)
C30 Ru1 C23 68.09(16)
N2 Ru1 C35 165.82(15)
N1 Ru1 C35 97.09(15)
C31 Ru1 C35 38.14(18)
C19 Ru1 C35 80.56(17)
C36 Ru1 C35 37.34(17)
C30 Ru1 C35 68.39(18)
C23 Ru1 C35 68.18(17)
N2 Ru1 Cl1 86.44(9)
N1 Ru1 Cl1 85.60(9)
C31 Ru1 Cl1 144.46(14)
C19 Ru1 Cl1 127.13(12)
C36 Ru1 Cl1 87.53(12)
C30 Ru1 Cl1 163.86(12)
C23 Ru1 Cl1 95.82(11)
C35 Ru1 Cl1 107.68(13)
C26 N1 C9 105.8(3)
C26 N1 Ru1 128.0(3)
C9 N1 Ru1 126.1(3)
C21 C1 C28 119.1(4)
C21 C1 H1A 120.5
C28 C1 H1A 120.5
C6 C2 C17 119.4(4)
C6 C2 H2A 120.3
C17 C2 H2A 120.3
C29 C3 C27 115.1(4)
C29 C3 B1 121.0(4)
C27 C3 B1 123.5(3)
C13 C4 C5 120.0(4)
C13 C4 H4A 120.0
C5 C4 H4A 120.0
C4 C5 C24 122.4(4)
C4 C5 H5A 118.8
C24 C5 H5A 118.8
C2 C6 C11 123.3(4)
C2 C6 H6A 118.3
C11 C6 H6A 118.3
C33 N2 C14 105.5(4)
C33 N2 Ru1 126.8(3)
C14 N2 Ru1 127.7(3)
C16 C7 C15 115.0(4)
C16 C7 B1 120.8(3)
C15 C7 B1 123.8(3)
C17 C8 C12 119.8(4)
C17 C8 H8A 120.1
C12 C8 H8A 120.1
C33 N3 C22 108.4(4)
C33 N3 H3A 125.8
C22 N3 H3A 125.8
C25 C9 N1 109.3(4)
C25 C9 H9A 125.4
N1 C9 H9A 125.4
C20 C10 C24 122.6(4)
C20 C10 H10A 118.7
C24 C10 H10A 118.7
C26 N4 C25 108.4(4)
C26 N4 H4B 125.8
C25 N4 H4B 125.8
C6 C11 C12 115.3(4)
C6 C11 B1 119.4(3)
C12 C11 B1 125.1(4)
C8 C12 C11 122.5(4)
C8 C12 H12A 118.7
C11 C12 H12A 118.7
C4 C13 C20 119.4(4)
C4 C13 H13A 120.3
C20 C13 H13A 120.3
C22 C14 N2 109.1(4)
C22 C14 H14A 125.4
N2 C14 H14A 125.4
C28 C15 C7 122.6(4)
C28 C15 H15A 118.7
C7 C15 H15A 118.7
C21 C16 C7 123.4(4)
C21 C16 H16A 118.3
C7 C16 H16A 118.3
C8 C17 C2 119.7(4)
C8 C17 H17A 120.2
C2 C17 H17A 120.2
C34 C18 C32 119.7(5)
C34 C18 H18A 120.2
C32 C18 H18A 120.2
C23 C19 C30 120.7(4)
C23 C19 Ru1 71.5(2)
C30 C19 Ru1 71.2(2)
C23 C19 H19A 119.7
C30 C19 H19A 119.7
Ru1 C19 H19A 130.2
C10 C20 C13 119.9(4)
C10 C20 H20A 120.0
C13 C20 H20A 120.0
C1 C21 C16 119.7(4)
C1 C21 H21A 120.1
C16 C21 H21A 120.1
C7 B1 C3 105.5(3)
C7 B1 C11 113.0(3)
C3 B1 C11 110.0(3)
C7 B1 C24 113.1(3)
C3 B1 C24 112.4(3)
C11 B1 C24 102.9(3)
C14 C22 N3 106.4(4)
C14 C22 H22A 126.8
N3 C22 H22A 126.8
C19 C23 C36 119.3(4)
C19 C23 Ru1 71.1(2)
C36 C23 Ru1 70.9(2)
C19 C23 H23A 120.4
C36 C23 H23A 120.4
Ru1 C23 H23A 130.2
C5 C24 C10 115.7(4)
C5 C24 B1 123.9(3)
C10 C24 B1 119.9(3)
C9 C25 N4 106.0(4)
C9 C25 H25A 127.0
N4 C25 H25A 127.0
N4 C26 N1 110.5(4)
N4 C26 H26A 124.7
N1 C26 H26A 124.7
C34 C27 C3 122.6(4)
C34 C27 H27A 118.7
C3 C27 H27A 118.7
C1 C28 C15 120.1(4)
C1 C28 H28A 119.9
C15 C28 H28A 119.9
C32 C29 C3 122.7(5)
C32 C29 H29A 118.6
C3 C29 H29A 118.6
C31 C30 C19 119.1(4)
C31 C30 Ru1 70.0(2)
C19 C30 Ru1 71.0(2)
C31 C30 H30A 120.5
C19 C30 H30A 120.5
Ru1 C30 H30A 131.2
C30 C31 C35 121.5(4)
C30 C31 Ru1 72.4(2)
C35 C31 Ru1 72.5(2)
C30 C31 H31A 119.2
C35 C31 H31A 119.2
Ru1 C31 H31A 128.1
C18 C32 C29 119.8(5)
C18 C32 H32A 120.1
C29 C32 H32A 120.1
N2 C33 N3 110.5(4)
N2 C33 H33A 124.8
N3 C33 H33A 124.8
C18 C34 C27 120.1(5)
C18 C34 H34A 119.9
C27 C34 H34A 119.9
C36 C35 C31 118.3(4)
C36 C35 Ru1 70.8(2)
C31 C35 Ru1 69.4(2)
C36 C35 H35A 120.9
C31 C35 H35A 120.9
Ru1 C35 H35A 131.6
C35 C36 C23 121.2(4)
C35 C36 Ru1 71.9(2)
C23 C36 Ru1 71.2(2)
C35 C36 H36A 119.4
C23 C36 H36A 119.4
Ru1 C36 H36A 130.1

loop_
_geom_bond_atom_site_label_1
_geom_bond_atom_site_label_2
_geom_bond_distance
Ru1 N2 2.114(3)
Ru1 N1 2.122(3)
Ru1 C31 2.164(4)
Ru1 C19 2.191(4)
Ru1 C36 2.191(4)
Ru1 C30 2.195(4)
Ru1 C23 2.196(4)
Ru1 C35 2.205(4)
Ru1 Cl1 2.4070(10)
N1 C26 1.337(5)
N1 C9 1.382(5)
C1 C21 1.388(6)
C1 C28 1.393(6)
C1 H1A 0.9500
C2 C6 1.393(6)
C2 C17 1.399(6)
C2 H2A 0.9500
C3 C29 1.409(6)
C3 C27 1.411(6)
C3 B1 1.644(6)
C4 C13 1.391(6)
C4 C5 1.392(6)
C4 H4A 0.9500
C5 C24 1.410(6)
C5 H5A 0.9500
C6 C11 1.409(6)
C6 H6A 0.9500
N2 C33 1.334(5)
N2 C14 1.390(5)
C7 C16 1.406(5)
C7 C15 1.405(5)
C7 B1 1.642(6)
C8 C17 1.386(6)
C8 C12 1.406(6)
C8 H8A 0.9500
N3 C33 1.342(6)
N3 C22 1.360(6)
N3 H3A 0.8800
C9 C25 1.362(6)
C9 H9A 0.9500
C10 C20 1.388(6)
C10 C24 1.413(5)
C10 H10A 0.9500
N4 C26 1.335(5)
N4 C25 1.372(6)
N4 H4B 0.8800
C11 C12 1.410(5)
C11 B1 1.659(6)
C12 H12A 0.9500
C13 C20 1.394(6)
C13 H13A 0.9500
C14 C22 1.358(6)
C14 H14A 0.9500
C15 C28 1.404(6)
C15 H15A 0.9500
C16 C21 1.395(6)
C16 H16A 0.9500
C17 H17A 0.9500
C18 C34 1.376(8)
C18 C32 1.389(8)
C18 H18A 0.9500
C19 C23 1.409(6)
C19 C30 1.420(6)
C19 H19A 0.9500
C20 H20A 0.9500
C21 H21A 0.9500
B1 C24 1.665(6)
C22 H22A 0.9500
C23 C36 1.425(7)
C23 H23A 0.9500
C25 H25A 0.9500
C26 H26A 0.9500
C27 C34 1.401(6)
C27 H27A 0.9500
C28 H28A 0.9500
C29 C32 1.400(6)
C29 H29A 0.9500
C30 C31 1.406(7)
C30 H30A 0.9500
C31 C35 1.428(7)
C31 H31A 0.9500
C32 H32A 0.9500
C33 H33A 0.9500
C34 H34A 0.9500
C35 C36 1.407(6)
C35 H35A 0.9500
C36 H36A 0.9500
